data_7210104
loop_
_publ_author_name
'Liao, Jian-Zhen'
'Ke, Hua'
'Liu, Jian-Jun'
'Li, Zuo-Yin'
'Lin, Mei-Jin'
'Wang, Jun-Dong'
'Huang, Chang-Cang'

_publ_section_title
;
 Coordination polymers of tetrazole-yl acylamide with octahedrally
 coordinated divalent transition metals: the effects of metal centers and
 side-groups on the structural topologies and symmetries
;
_journal_issue 24
_journal_name_full CrystEngComm
_journal_page_first 4830
_journal_paper_doi 10.1039/c3ce27100e
_journal_volume 15
_journal_year 2013
_chemical_formula_sum 'C6 H8 Mn N10 O2'
_chemical_formula_weight 307.16
_space_group_IT_number 41
_symmetry_cell_setting orthorhombic
_symmetry_space_group_name_Hall 'A 2 -2ab'
_symmetry_space_group_name_H-M 'A b a 2'
_atom_sites_solution_hydrogens geom
_atom_sites_solution_primary direct
_atom_sites_solution_secondary difmap
_audit_creation_method SHELXL-97
_audit_update_record
;
2012-06-25 # Formatted by publCIF
;
_cell_angle_alpha 90.00
_cell_angle_beta 90.00
_cell_angle_gamma 90.00
_cell_formula_units_Z 4
_cell_length_a 9.3707(19)
_cell_length_b 12.181(2)
_cell_length_c 9.1857(18)
_cell_measurement_reflns_used 1580
_cell_measurement_temperature 113(2)
_cell_measurement_theta_max 27.4932
_cell_measurement_theta_min 3.3450
_cell_volume 1048.5(3)
_computing_cell_refinement 'CrystalClear (Rigaku Inc., 2007)'
_computing_data_collection 'CrystalClear (Rigaku Inc., 2007)'
_computing_data_reduction 'CrystalClear (Rigaku Inc., 2007)'
_computing_molecular_graphics 'SHELXTL-V (Sheldrick, 1998)'
_computing_publication_material 'SHELXL-97/2 (Sheldrick,1997)'
_computing_structure_refinement 'SHELXL-97 (Sheldrick, 1997)'
_computing_structure_solution 'SHELXS-97 (Sheldrick, 1990)'
_diffrn_ambient_temperature 113(2)
_diffrn_measured_fraction_theta_full 0.998
_diffrn_measured_fraction_theta_max 0.998
_diffrn_measurement_device_type 'Rigaku Mercury CCD area-detector'
_diffrn_measurement_method '\w scan'
_diffrn_radiation_monochromator graphite
_diffrn_radiation_source 'fine-focus sealed tube'
_diffrn_radiation_type MoK\a
_diffrn_radiation_wavelength 0.71073
_diffrn_reflns_av_R_equivalents 0.0565
_diffrn_reflns_av_sigmaI/netI 0.0456
_diffrn_reflns_limit_h_max 12
_diffrn_reflns_limit_h_min -12
_diffrn_reflns_limit_k_max 12
_diffrn_reflns_limit_k_min -15
_diffrn_reflns_limit_l_max 11
_diffrn_reflns_limit_l_min -10
_diffrn_reflns_number 4135
_diffrn_reflns_theta_full 27.49
_diffrn_reflns_theta_max 27.49
_diffrn_reflns_theta_min 3.34
_exptl_absorpt_coefficient_mu 1.280
_exptl_absorpt_correction_T_max 0.9607
_exptl_absorpt_correction_T_min 0.9331
_exptl_absorpt_correction_type numerical
_exptl_absorpt_process_details 'RAPID AUTO (Rigaku Corporation, 1998)'
_exptl_crystal_colour White
_exptl_crystal_density_diffrn 1.946
_exptl_crystal_density_method 'not measured'
_exptl_crystal_description Block
_exptl_crystal_F_000 620
_exptl_crystal_size_max 0.19
_exptl_crystal_size_mid 0.12
_exptl_crystal_size_min 0.08
_refine_diff_density_max 1.375
_refine_diff_density_min -0.696
_refine_diff_density_rms 0.167
_refine_ls_abs_structure_details 'Flack H D (1983), Acta Cryst. A39, 876-881'
_refine_ls_abs_structure_Flack 0.0(4)
_refine_ls_extinction_method none
_refine_ls_goodness_of_fit_ref 1.303
_refine_ls_hydrogen_treatment constr
_refine_ls_matrix_type full
_refine_ls_number_parameters 70
_refine_ls_number_reflns 1160
_refine_ls_number_restraints 1
_refine_ls_restrained_S_all 1.302
_refine_ls_R_factor_all 0.0731
_refine_ls_R_factor_gt 0.0705
_refine_ls_shift/su_max 0.000
_refine_ls_shift/su_mean 0.000
_refine_ls_structure_factor_coef Fsqd
_refine_ls_weighting_details 'calc w=1/[\s^2^(Fo^2^)+(0.0654P)^2^+11.9992P] where P=(Fo^2^+2Fc^2^)/3'
_refine_ls_weighting_scheme calc
_refine_ls_wR_factor_gt 0.1862
_refine_ls_wR_factor_ref 0.1888
_reflns_number_gt 1115
_reflns_number_total 1160
_reflns_threshold_expression >2sigma(I)
_cod_data_source_file c3ce27100e.txt
_cod_data_source_block compound4
_cod_original_cell_volume 1048.5(4)
_cod_original_sg_symbol_H-M Aba2
_cod_database_code 7210104

loop_
_symmetry_equiv_pos_as_xyz
'x, y, z'
'-x, -y, z'
'-x+1/2, y, z+1/2'
'x+1/2, -y, z+1/2'
'x, y+1/2, z+1/2'
'-x, -y+1/2, z+1/2'
'-x+1/2, y+1/2, z+1'
'x+1/2, -y+1/2, z+1'

loop_
_atom_site_label
_atom_site_type_symbol
_atom_site_fract_x
_atom_site_fract_y
_atom_site_fract_z
_atom_site_U_iso_or_equiv
_atom_site_adp_type
_atom_site_occupancy
_atom_site_symmetry_multiplicity
_atom_site_calc_flag
_atom_site_refinement_flags
Mn1 Mn 0.0000 0.0000 0.6262(4) 0.0137(4) Uani 1 2 d S
N3 N 0.1690(8) -0.0392(6) 0.7944(8) 0.0164(14) Uani 1 1 d .
N4 N 0.2456(12) 0.0214(4) 0.8690(12) 0.0159(9) Uani 1 1 d .
N2 N 0.1956(8) -0.1511(6) 0.8255(7) 0.0170(14) Uani 1 1 d .
N1 N 0.3483(7) -0.2412(6) 0.9765(7) 0.0244(14) Uani 1 1 d .
H1 H 0.3025 -0.3014 0.9517 0.029 Uiso 1 1 calc R
N5 N 0.3387(8) -0.0433(6) 0.9527(8) 0.0159(9) Uani 1 1 d .
O1 O 0.5419(5) -0.1724(4) 1.1260(16) 0.0444(18) Uani 1 1 d .
C1 C 0.4895(6) -0.3629(4) 1.1290(19) 0.0208(9) Uani 1 1 d .
H1A H 0.4288 -0.4158 1.0778 0.031 Uiso 1 1 calc R
H1B H 0.4656 -0.3629 1.2328 0.031 Uiso 1 1 calc R
H1C H 0.5899 -0.3834 1.1165 0.031 Uiso 1 1 calc R
C2 C 0.4656(8) -0.2504(6) 1.0676(8) 0.0208(9) Uani 1 1 d .
C3 C 0.3002(11) -0.1432(8) 0.9231(10) 0.0208(9) Uani 1 1 d .

loop_
_atom_site_aniso_label
_atom_site_aniso_U_11
_atom_site_aniso_U_22
_atom_site_aniso_U_33
_atom_site_aniso_U_23
_atom_site_aniso_U_13
_atom_site_aniso_U_12
Mn1 0.0093(5) 0.0116(6) 0.0203(6) 0.000 0.000 0.0006(4)
N3 0.011(3) 0.018(3) 0.020(3) 0.002(3) -0.003(3) 0.001(3)
N4 0.0128(17) 0.0132(17) 0.022(2) -0.004(2) -0.0045(17) 0.004(3)
N2 0.013(3) 0.019(3) 0.019(3) 0.006(2) 0.000(2) 0.003(2)
N1 0.026(3) 0.021(3) 0.027(3) 0.002(3) -0.004(3) -0.001(3)
N5 0.0128(17) 0.0132(17) 0.022(2) -0.004(2) -0.0045(17) 0.004(3)
O1 0.0091(18) 0.015(2) 0.109(5) -0.025(5) -0.004(6) -0.0002(16)
C1 0.024(2) 0.0084(18) 0.030(2) 0.0017(19) 0.002(2) -0.0003(14)
C2 0.024(2) 0.0084(18) 0.030(2) 0.0017(19) 0.002(2) -0.0003(14)
C3 0.024(2) 0.0084(18) 0.030(2) 0.0017(19) 0.002(2) -0.0003(14)

loop_
_atom_type_symbol
_atom_type_description
_atom_type_scat_dispersion_real
_atom_type_scat_dispersion_imag
_atom_type_scat_source
C C 0.0033 0.0016 'International Tables Vol C Tables 4.2.6.8 and 6.1.1.4'
H H 0.0000 0.0000 'International Tables Vol C Tables 4.2.6.8 and 6.1.1.4'
N N 0.0061 0.0033 'International Tables Vol C Tables 4.2.6.8 and 6.1.1.4'
O O 0.0106 0.0060 'International Tables Vol C Tables 4.2.6.8 and 6.1.1.4'
Mn Mn 0.3368 0.7283 'International Tables Vol C Tables 4.2.6.8 and 6.1.1.4'

loop_
_geom_angle_atom_site_label_1
_geom_angle_atom_site_label_2
_geom_angle_atom_site_label_3
_geom_angle
_geom_angle_site_symmetry_1
_geom_angle_site_symmetry_3
O1 Mn1 O1 179.9(8) 4_454 3_554
O1 Mn1 N5 83.8(4) 4_454 4_454
O1 Mn1 N5 96.1(4) 3_554 4_454
O1 Mn1 N5 96.1(4) 4_454 3_554
O1 Mn1 N5 83.8(4) 3_554 3_554
N5 Mn1 N5 90.2(4) 4_454 3_554
O1 Mn1 N3 94.6(4) 4_454 .
O1 Mn1 N3 85.5(4) 3_554 .
N5 Mn1 N3 177.5(4) 4_454 .
N5 Mn1 N3 87.95(17) 3_554 .
O1 Mn1 N3 85.5(4) 4_454 2
O1 Mn1 N3 94.6(4) 3_554 2
N5 Mn1 N3 87.95(17) 4_454 2
N5 Mn1 N3 177.5(4) 3_554 2
N3 Mn1 N3 93.9(4) . 2
N4 N3 N2 111.2(7) . .
N4 N3 Mn1 131.2(6) . .
N2 N3 Mn1 117.7(5) . .
N3 N4 N5 109.2(4) . .
C3 N2 N3 101.3(8) . .
C3 N1 C2 123.3(7) . .
C3 N5 N4 103.8(7) . .
C3 N5 Mn1 123.6(7) . 3
N4 N5 Mn1 132.1(5) . 3
C2 O1 Mn1 128.0(6) . 3
O1 C2 N1 128.6(7) . .
O1 C2 C1 115.4(8) . .
N1 C2 C1 114.9(7) . .
N5 C3 N2 114.4(10) . .
N5 C3 N1 130.7(9) . .
N2 C3 N1 114.9(9) . .

loop_
_geom_bond_atom_site_label_1
_geom_bond_atom_site_label_2
_geom_bond_distance
_geom_bond_site_symmetry_2
Mn1 O1 2.136(5) 4_454
Mn1 O1 2.136(5) 3_554
Mn1 N5 2.259(8) 4_454
Mn1 N5 2.259(8) 3_554
Mn1 N3 2.264(8) .
Mn1 N3 2.264(8) 2
N3 N4 1.237(12) .
N3 N2 1.414(10) .
N4 N5 1.405(11) .
N2 C3 1.332(8) .
N1 C3 1.367(11) .
N1 C2 1.386(10) .
N5 C3 1.297(11) .
N5 Mn1 2.259(8) 3
O1 C2 1.305(10) .
O1 Mn1 2.136(5) 3
C1 C2 1.498(11) .

loop_
_geom_hbond_atom_site_label_D
_geom_hbond_atom_site_label_H
_geom_hbond_atom_site_label_A
_geom_hbond_distance_DH
_geom_hbond_distance_HA
_geom_hbond_distance_DA
_geom_hbond_angle_DHA
_geom_hbond_site_symmetry_A
N1 H1 N4 0.88 2.33 3.180(9) 161.8 7_544
